data_2209112
loop_
_publ_author_name
'Imhof, Wolfgang'
'Berger, Daniel'

_publ_section_title
;
 Tetracarbonyl(tricyclohexylphosphine)iron(0)
;
_journal_coeditor_code BT2090
_journal_issue 6
_journal_name_full 'Acta Crystallographica Section E'
_journal_page_first m1376
_journal_page_last m1377
_journal_paper_doi 10.1107/S1600536806018551
_journal_volume 62
_journal_year 2006
_chemical_formula_iupac '[Fe (C18 H33 P) (C1 O1)4]'
_chemical_formula_moiety 'C22 H33 Fe O4 P'
_chemical_formula_sum 'C22 H33 Fe O4 P'
_chemical_formula_weight 448.30
_chemical_name_systematic
;
Tetracarbonyl(tricyclohexylphosphine)iron(0)
;
_space_group_IT_number 14
_symmetry_cell_setting monoclinic
_symmetry_space_group_name_Hall '-P 2ybc'
_symmetry_space_group_name_H-M 'P 1 21/c 1'
_atom_sites_solution_hydrogens geom
_atom_sites_solution_primary direct
_atom_sites_solution_secondary difmap
_cell_angle_alpha 90.00
_cell_angle_beta 94.432(3)
_cell_angle_gamma 90.00
_cell_formula_units_Z 4
_cell_length_a 13.8477(6)
_cell_length_b 9.9505(4)
_cell_length_c 17.0330(3)
_cell_measurement_reflns_used 25
_cell_measurement_temperature 293(2)
_cell_measurement_theta_max 26.18
_cell_measurement_theta_min 15.64
_cell_volume 2339.99(14)
_computing_cell_refinement 'SET4 (de Boer et al., 1984)'
_computing_data_collection 'CAD-4 EXPRESS (Enraf--Nonius, 1994)'
_computing_data_reduction 'MolEN (Enraf--Nonius, 1990)'
_computing_molecular_graphics 'XP (Siemens, 1990)'
_computing_publication_material SHELXL97
_computing_structure_refinement 'SHELXL97 (Sheldrick, 1997)'
_computing_structure_solution 'SHELXS97 (Sheldrick, 1990)'
_diffrn_ambient_temperature 293(2)
_diffrn_measured_fraction_theta_full 0.934
_diffrn_measured_fraction_theta_max 0.934
_diffrn_measurement_device_type 'Enraf--Nonius CAD-4'
_diffrn_measurement_method \w/2\q
_diffrn_radiation_monochromator graphite
_diffrn_radiation_source 'fine-focus sealed tube'
_diffrn_radiation_type MoK\a
_diffrn_radiation_wavelength 0.71073
_diffrn_reflns_av_R_equivalents 0.0156
_diffrn_reflns_av_sigmaI/netI 0.0467
_diffrn_reflns_limit_h_max 14
_diffrn_reflns_limit_h_min -14
_diffrn_reflns_limit_k_max 0
_diffrn_reflns_limit_k_min -11
_diffrn_reflns_limit_l_max 18
_diffrn_reflns_limit_l_min -18
_diffrn_reflns_number 6062
_diffrn_reflns_theta_full 23.27
_diffrn_reflns_theta_max 23.27
_diffrn_reflns_theta_min 3.59
_diffrn_standards_decay_% 0.79
_diffrn_standards_interval_time 60
_diffrn_standards_number 3
_exptl_absorpt_coefficient_mu 0.737
_exptl_absorpt_correction_T_max 0.910
_exptl_absorpt_correction_T_min 0.826
_exptl_absorpt_correction_type psi-scan
_exptl_absorpt_process_details '(North <i>et al.</i>,  1968)'
_exptl_crystal_colour yellow
_exptl_crystal_density_diffrn 1.273
_exptl_crystal_density_method 'not measured'
_exptl_crystal_description block
_exptl_crystal_F_000 952
_exptl_crystal_size_max 0.3
_exptl_crystal_size_mid 0.2
_exptl_crystal_size_min 0.2
_refine_diff_density_max 0.321
_refine_diff_density_min -0.255
_refine_ls_extinction_method none
_refine_ls_goodness_of_fit_ref 1.028
_refine_ls_hydrogen_treatment constr
_refine_ls_matrix_type full
_refine_ls_number_parameters 253
_refine_ls_number_reflns 3142
_refine_ls_number_restraints 0
_refine_ls_restrained_S_all 1.028
_refine_ls_R_factor_all 0.0402
_refine_ls_R_factor_gt 0.0348
_refine_ls_shift/su_max 0.001
_refine_ls_shift/su_mean 0.000
_refine_ls_structure_factor_coef Fsqd
_refine_ls_weighting_details 'calc w=1/[\s^2^(Fo^2^)+(0.0375P)^2^+0.9945P] where P=(Fo^2^+2Fc^2^)/3'
_refine_ls_weighting_scheme calc
_refine_ls_wR_factor_gt 0.0940
_refine_ls_wR_factor_ref 0.0988
_reflns_number_gt 2771
_reflns_number_total 3142
_reflns_threshold_expression I>2\s(I)
_cod_data_source_file bt2090.cif
_cod_data_source_block I
_cod_original_sg_symbol_Hall -P2ybc
_cod_original_sg_symbol_H-M 'P 21/c'
_cod_database_code 2209112
_cod_database_fobs_code 2209112

loop_
_symmetry_equiv_pos_as_xyz
'x, y, z'
'-x, y+1/2, -z+1/2'
'-x, -y, -z'
'x, -y-1/2, z-1/2'

loop_
_atom_site_type_symbol
_atom_site_label
_atom_site_fract_x
_atom_site_fract_y
_atom_site_fract_z
_atom_site_U_iso_or_equiv
_atom_site_adp_type
_atom_site_calc_flag
_atom_site_refinement_flags
_atom_site_occupancy
Fe Fe1 0.26552(3) 0.12457(4) 0.969236(19) 0.05746(17) Uani d . 1
P P1 0.27012(4) 0.25537(6) 1.08024(3) 0.04555(19) Uani d . 1
C C1 0.39487(18) 0.2569(3) 1.13094(14) 0.0590(6) Uani d . 1
H H1 0.4129 0.1618 1.1359 0.089 Uiso calc R 1
C C2 0.4704(2) 0.3177(5) 1.08223(19) 0.0963(11) Uani d . 1
H H2A 0.4605 0.4140 1.0783 0.144 Uiso calc R 1
H H2B 0.4636 0.2804 1.0295 0.144 Uiso calc R 1
C C3 0.5723(3) 0.2889(6) 1.1196(2) 0.1261(16) Uani d . 1
H H3A 0.5844 0.1930 1.1173 0.189 Uiso calc R 1
H H3B 0.6191 0.3336 1.0890 0.189 Uiso calc R 1
C C4 0.5869(2) 0.3336(4) 1.2021(2) 0.0971(11) Uani d . 1
H H4A 0.5837 0.4310 1.2041 0.146 Uiso calc R 1
H H4B 0.6507 0.3062 1.2238 0.146 Uiso calc R 1
C C5 0.5121(3) 0.2755(5) 1.2503(2) 0.1199(15) Uani d . 1
H H5A 0.5206 0.3108 1.3035 0.180 Uiso calc R 1
H H5B 0.5196 0.1787 1.2530 0.180 Uiso calc R 1
C C6 0.4083(2) 0.3109(5) 1.21352(18) 0.1056(13) Uani d . 1
H H6A 0.3602 0.2720 1.2452 0.158 Uiso calc R 1
H H6B 0.3997 0.4076 1.2128 0.158 Uiso calc R 1
C C7 0.19364(17) 0.1991(2) 1.15872(13) 0.0490(5) Uani d . 1
H H7 0.2111 0.2559 1.2046 0.074 Uiso calc R 1
C C8 0.2155(2) 0.0537(3) 1.18493(16) 0.0631(7) Uani d . 1
H H8A 0.1969 -0.0071 1.1418 0.095 Uiso calc R 1
H H8B 0.2846 0.0437 1.1980 0.095 Uiso calc R 1
C C9 0.1611(2) 0.0163(3) 1.25623(17) 0.0782(8) Uani d . 1
H H9A 0.1737 -0.0771 1.2697 0.117 Uiso calc R 1
H H9B 0.1846 0.0709 1.3008 0.117 Uiso calc R 1
C C10 0.0531(2) 0.0370(3) 1.2404(2) 0.0823(9) Uani d . 1
H H10A 0.0212 0.0187 1.2880 0.123 Uiso calc R 1
H H10B 0.0280 -0.0253 1.2001 0.123 Uiso calc R 1
C C11 0.0313(3) 0.1803(4) 1.2136(2) 0.0942(11) Uani d . 1
H H11A 0.0510 0.2421 1.2559 0.141 Uiso calc R 1
H H11B -0.0378 0.1906 1.2013 0.141 Uiso calc R 1
C C12 0.0850(2) 0.2147(3) 1.14083(19) 0.0774(8) Uani d . 1
H H12A 0.0632 0.1557 1.0977 0.116 Uiso calc R 1
H H12B 0.0704 0.3065 1.1248 0.116 Uiso calc R 1
C C13 0.2399(2) 0.4353(2) 1.06064(15) 0.0582(6) Uani d . 1
H H13 0.2981 0.4733 1.0400 0.087 Uiso calc R 1
C C14 0.2230(3) 0.5207(3) 1.13260(18) 0.0853(9) Uani d . 1
H H14A 0.2755 0.5062 1.1728 0.128 Uiso calc R 1
H H14B 0.1632 0.4928 1.1539 0.128 Uiso calc R 1
C C15 0.2170(4) 0.6704(3) 1.1120(3) 0.1238(16) Uani d . 1
H H15A 0.2015 0.7209 1.1581 0.186 Uiso calc R 1
H H15B 0.2795 0.7008 1.0971 0.186 Uiso calc R 1
C C16 0.1418(3) 0.6975(3) 1.0460(2) 0.1056(12) Uani d . 1
H H16A 0.1446 0.7915 1.0314 0.158 Uiso calc R 1
H H16B 0.0781 0.6803 1.0640 0.158 Uiso calc R 1
C C17 0.1551(3) 0.6122(3) 0.9745(2) 0.0896(10) Uani d . 1
H H17A 0.2145 0.6379 0.9518 0.134 Uiso calc R 1
H H17B 0.1016 0.6274 0.9353 0.134 Uiso calc R 1
C C18 0.1596(2) 0.4604(3) 0.99672(18) 0.0781(8) Uani d . 1
H H18A 0.0981 0.4326 1.0151 0.117 Uiso calc R 1
H H18B 0.1712 0.4075 0.9505 0.117 Uiso calc R 1
C C19 0.1374(3) 0.1232(4) 0.9602(2) 0.0895(10) Uani d . 1
O O1 0.0549(2) 0.1180(4) 0.9474(2) 0.1527(14) Uani d . 1
C C20 0.2584(3) 0.0209(3) 0.88426(18) 0.0834(9) Uani d . 1
O O2 0.2508(2) -0.0459(3) 0.82919(14) 0.1269(10) Uani d . 1
C C21 0.3381(2) 0.0010(3) 1.02191(15) 0.0681(7) Uani d . 1
O O3 0.38747(19) -0.0800(2) 1.05253(14) 0.0969(7) Uani d . 1
C C22 0.3259(3) 0.2548(3) 0.92125(16) 0.0774(9) Uani d . 1
O O4 0.3641(2) 0.3383(3) 0.88847(15) 0.1166(9) Uani d . 1

loop_
_atom_site_aniso_label
_atom_site_aniso_U_11
_atom_site_aniso_U_22
_atom_site_aniso_U_33
_atom_site_aniso_U_12
_atom_site_aniso_U_13
_atom_site_aniso_U_23
Fe1 0.0683(3) 0.0607(3) 0.0431(2) 0.00926(17) 0.00240(17) -0.00448(15)
P1 0.0475(4) 0.0468(4) 0.0422(3) 0.0006(2) 0.0029(2) 0.0014(2)
C1 0.0514(16) 0.0683(16) 0.0563(14) -0.0054(11) -0.0032(11) 0.0033(12)
C2 0.058(2) 0.158(3) 0.0731(19) -0.020(2) 0.0076(14) 0.003(2)
C3 0.049(2) 0.212(5) 0.117(3) -0.009(2) 0.0039(19) -0.022(3)
C4 0.059(2) 0.120(3) 0.109(3) -0.0174(18) -0.0145(18) -0.004(2)
C5 0.084(3) 0.189(4) 0.080(2) -0.038(3) -0.0323(19) 0.016(3)
C6 0.067(2) 0.191(4) 0.0579(18) -0.030(2) -0.0035(15) -0.017(2)
C7 0.0522(14) 0.0483(13) 0.0470(12) -0.0016(10) 0.0061(10) -0.0015(10)
C8 0.0648(17) 0.0623(16) 0.0634(15) 0.0056(12) 0.0127(12) 0.0163(13)
C9 0.084(2) 0.084(2) 0.0684(18) -0.0039(16) 0.0165(15) 0.0229(15)
C10 0.082(2) 0.078(2) 0.090(2) -0.0092(16) 0.0310(17) 0.0138(16)
C11 0.070(2) 0.088(2) 0.130(3) 0.0075(17) 0.0459(19) 0.025(2)
C12 0.0559(18) 0.0788(19) 0.099(2) 0.0080(14) 0.0156(15) 0.0279(17)
C13 0.0713(17) 0.0455(13) 0.0577(14) 0.0027(11) 0.0044(12) 0.0091(11)
C14 0.133(3) 0.0532(16) 0.0687(18) 0.0099(17) 0.0002(18) -0.0074(14)
C15 0.184(4) 0.0508(18) 0.131(3) 0.013(2) -0.028(3) -0.007(2)
C16 0.118(3) 0.061(2) 0.135(3) 0.0265(19) -0.006(2) 0.006(2)
C17 0.097(3) 0.077(2) 0.093(2) 0.0269(17) -0.0033(18) 0.0232(18)
C18 0.083(2) 0.0713(19) 0.0771(19) 0.0204(15) -0.0089(15) 0.0037(15)
C19 0.073(2) 0.112(3) 0.081(2) 0.0090(18) -0.0088(17) -0.0395(18)
O1 0.078(2) 0.212(4) 0.163(3) 0.0099(19) -0.0234(18) -0.095(3)
C20 0.111(3) 0.084(2) 0.0543(17) 0.0215(18) -0.0004(15) -0.0122(16)
O2 0.182(3) 0.125(2) 0.0702(15) 0.0309(19) -0.0094(16) -0.0401(16)
C21 0.086(2) 0.0637(17) 0.0543(15) 0.0116(15) 0.0033(13) -0.0079(13)
O3 0.1211(19) 0.0796(14) 0.0874(15) 0.0349(14) -0.0081(13) 0.0029(12)
C22 0.107(3) 0.079(2) 0.0489(15) 0.0077(17) 0.0178(15) 0.0031(14)
O4 0.169(3) 0.1064(18) 0.0788(16) -0.0166(18) 0.0369(16) 0.0213(14)

loop_
_atom_type_symbol
_atom_type_description
_atom_type_scat_dispersion_real
_atom_type_scat_dispersion_imag
_atom_type_scat_source
C C 0.0033 0.0016 'International Tables Vol C Tables 4.2.6.8 and 6.1.1.4'
H H 0.0000 0.0000 'International Tables Vol C Tables 4.2.6.8 and 6.1.1.4'
O O 0.0106 0.0060 'International Tables Vol C Tables 4.2.6.8 and 6.1.1.4'
P P 0.1023 0.0942 'International Tables Vol C Tables 4.2.6.8 and 6.1.1.4'
Fe Fe 0.3010 0.8450 'International Tables Vol C Tables 4.2.6.8 and 6.1.1.4'

loop_
_geom_angle_atom_site_label_1
_geom_angle_atom_site_label_2
_geom_angle_atom_site_label_3
_geom_angle
_geom_angle_publ_flag
C19 Fe1 C20 86.14(15) y
C19 Fe1 C22 118.09(17) y
C20 Fe1 C22 92.69(15) y
C19 Fe1 C21 124.03(17) y
C20 Fe1 C21 90.18(13) y
C22 Fe1 C21 117.86(15) y
C19 Fe1 P1 92.29(10) y
C20 Fe1 P1 178.14(12) y
C22 Fe1 P1 88.93(9) y
C21 Fe1 P1 89.88(8) y
C7 P1 C13 106.66(11) y
C7 P1 C1 103.17(11) y
C13 P1 C1 105.18(12) y
C7 P1 Fe1 116.22(8) y
C13 P1 Fe1 113.98(8) y
C1 P1 Fe1 110.55(9) y
C6 C1 C2 109.2(2) ?
C6 C1 P1 118.5(2) ?
C2 C1 P1 113.78(19) ?
C6 C1 H1 104.6 ?
C2 C1 H1 104.6 ?
P1 C1 H1 104.6 ?
C1 C2 C3 110.6(3) ?
C1 C2 H2A 109.5 ?
C3 C2 H2A 109.5 ?
C1 C2 H2B 109.5 ?
C3 C2 H2B 109.5 ?
H2A C2 H2B 108.1 ?
C4 C3 C2 113.3(3) ?
C4 C3 H3A 108.9 ?
C2 C3 H3A 108.9 ?
C4 C3 H3B 108.9 ?
C2 C3 H3B 108.9 ?
H3A C3 H3B 107.7 ?
C3 C4 C5 111.0(3) ?
C3 C4 H4A 109.4 ?
C5 C4 H4A 109.4 ?
C3 C4 H4B 109.4 ?
C5 C4 H4B 109.4 ?
H4A C4 H4B 108.0 ?
C4 C5 C6 110.4(3) ?
C4 C5 H5A 109.6 ?
C6 C5 H5A 109.6 ?
C4 C5 H5B 109.6 ?
C6 C5 H5B 109.6 ?
H5A C5 H5B 108.1 ?
C1 C6 C5 109.8(3) ?
C1 C6 H6A 109.7 ?
C5 C6 H6A 109.7 ?
C1 C6 H6B 109.7 ?
C5 C6 H6B 109.7 ?
H6A C6 H6B 108.2 ?
C12 C7 C8 109.0(2) ?
C12 C7 P1 115.84(17) ?
C8 C7 P1 112.50(16) ?
C12 C7 H7 106.3 ?
C8 C7 H7 106.3 ?
P1 C7 H7 106.3 ?
C9 C8 C7 111.2(2) ?
C9 C8 H8A 109.4 ?
C7 C8 H8A 109.4 ?
C9 C8 H8B 109.4 ?
C7 C8 H8B 109.4 ?
H8A C8 H8B 108.0 ?
C10 C9 C8 111.6(2) ?
C10 C9 H9A 109.3 ?
C8 C9 H9A 109.3 ?
C10 C9 H9B 109.3 ?
C8 C9 H9B 109.3 ?
H9A C9 H9B 108.0 ?
C9 C10 C11 110.6(3) ?
C9 C10 H10A 109.5 ?
C11 C10 H10A 109.5 ?
C9 C10 H10B 109.5 ?
C11 C10 H10B 109.5 ?
H10A C10 H10B 108.1 ?
C10 C11 C12 110.8(3) ?
C10 C11 H11A 109.5 ?
C12 C11 H11A 109.5 ?
C10 C11 H11B 109.5 ?
C12 C11 H11B 109.5 ?
H11A C11 H11B 108.1 ?
C7 C12 C11 110.4(3) ?
C7 C12 H12A 109.6 ?
C11 C12 H12A 109.6 ?
C7 C12 H12B 109.6 ?
C11 C12 H12B 109.6 ?
H12A C12 H12B 108.1 ?
C18 C13 C14 109.6(2) ?
C18 C13 P1 115.44(19) ?
C14 C13 P1 115.98(18) ?
C18 C13 H13 104.8 ?
C14 C13 H13 104.8 ?
P1 C13 H13 104.8 ?
C13 C14 C15 111.6(3) ?
C13 C14 H14A 109.3 ?
C15 C14 H14A 109.3 ?
C13 C14 H14B 109.3 ?
C15 C14 H14B 109.3 ?
H14A C14 H14B 108.0 ?
C16 C15 C14 111.7(3) ?
C16 C15 H15A 109.3 ?
C14 C15 H15A 109.3 ?
C16 C15 H15B 109.3 ?
C14 C15 H15B 109.3 ?
H15A C15 H15B 107.9 ?
C15 C16 C17 112.6(3) ?
C15 C16 H16A 109.1 ?
C17 C16 H16A 109.1 ?
C15 C16 H16B 109.1 ?
C17 C16 H16B 109.1 ?
H16A C16 H16B 107.8 ?
C16 C17 C18 110.8(3) ?
C16 C17 H17A 109.5 ?
C18 C17 H17A 109.5 ?
C16 C17 H17B 109.5 ?
C18 C17 H17B 109.5 ?
H17A C17 H17B 108.1 ?
C13 C18 C17 110.4(3) ?
C13 C18 H18A 109.6 ?
C17 C18 H18A 109.6 ?
C13 C18 H18B 109.6 ?
C17 C18 H18B 109.6 ?
H18A C18 H18B 108.1 ?
O1 C19 Fe1 173.6(3) y
O2 C20 Fe1 177.9(3) y
O3 C21 Fe1 176.5(3) y
O4 C22 Fe1 178.4(3) y

loop_
_geom_bond_atom_site_label_1
_geom_bond_atom_site_label_2
_geom_bond_distance
_geom_bond_publ_flag
Fe1 C19 1.769(4) y
Fe1 C20 1.774(3) y
Fe1 C22 1.776(3) y
Fe1 C21 1.785(3) y
Fe1 P1 2.2922(7) y
P1 C7 1.855(2) y
P1 C13 1.863(2) y
P1 C1 1.871(2) y
C1 C6 1.504(4) ?
C1 C2 1.511(4) ?
C1 H1 0.9800 ?
C2 C3 1.529(5) ?
C2 H2A 0.9700 ?
C2 H2B 0.9700 ?
C3 C4 1.473(5) ?
C3 H3A 0.9700 ?
C3 H3B 0.9700 ?
C4 C5 1.488(5) ?
C4 H4A 0.9700 ?
C4 H4B 0.9700 ?
C5 C6 1.562(5) ?
C5 H5A 0.9700 ?
C5 H5B 0.9700 ?
C6 H6A 0.9700 ?
C6 H6B 0.9700 ?
C7 C12 1.520(4) ?
C7 C8 1.537(3) ?
C7 H7 0.9800 ?
C8 C9 1.524(4) ?
C8 H8A 0.9700 ?
C8 H8B 0.9700 ?
C9 C10 1.512(4) ?
C9 H9A 0.9700 ?
C9 H9B 0.9700 ?
C10 C11 1.521(4) ?
C10 H10A 0.9700 ?
C10 H10B 0.9700 ?
C11 C12 1.533(4) ?
C11 H11A 0.9700 ?
C11 H11B 0.9700 ?
C12 H12A 0.9700 ?
C12 H12B 0.9700 ?
C13 C18 1.515(4) ?
C13 C14 1.524(4) ?
C13 H13 0.9800 ?
C14 C15 1.531(4) ?
C14 H14A 0.9700 ?
C14 H14B 0.9700 ?
C15 C16 1.497(6) ?
C15 H15A 0.9700 ?
C15 H15B 0.9700 ?
C16 C17 1.507(5) ?
C16 H16A 0.9700 ?
C16 H16B 0.9700 ?
C17 C18 1.557(4) ?
C17 H17A 0.9700 ?
C17 H17B 0.9700 ?
C18 H18A 0.9700 ?
C18 H18B 0.9700 ?
C19 O1 1.147(4) y
C20 O2 1.148(4) y
C21 O3 1.155(3) y
C22 O4 1.152(4) y
